data_8106851
loop_
_publ_author_name
'El-Emam, Ali A.'
'Ghabbour, Hazem A.'
'Al-Deeb, Omar A.'
'Abdelbaky, Mohammed S. M.'
'Garc\'ia-Granda, Santiago'

_publ_section_title
;
 Crystal structure of
 2-[(4-fluorobenzyl)sulfanyl]-4-(2-methylpropyl)-6-oxo-1,6-dihydropyrimidine-5-carbonitrile,
 C16H16FN3OS
;
_journal_issue 1
_journal_name_full 'Zeitschrift f\"ur Kristallographie - New Crystal Structures'
_journal_page_first 285
_journal_page_last 287
_journal_paper_doi 10.1515/ncrs-2015-0123
_journal_volume 231
_journal_year 2016
_chemical_formula_moiety 'C16 H16 F N3 O S'
_chemical_formula_sum 'C16 H16 F N3 O S'
_chemical_formula_weight 317.38
_space_group_IT_number 2
_space_group_name_Hall '-P 1'
_space_group_name_H-M_alt 'P -1'
_symmetry_cell_setting triclinic
_symmetry_space_group_name_Hall '-P 1'
_symmetry_space_group_name_H-M 'P -1'
_atom_sites_solution_hydrogens geom
_atom_sites_solution_primary direct
_atom_sites_solution_secondary difmap
_cell_angle_alpha 84.037(4)
_cell_angle_beta 81.442(4)
_cell_angle_gamma 74.271(4)
_cell_formula_units_Z 2
_cell_length_a 5.6885(3)
_cell_length_b 9.4378(4)
_cell_length_c 15.0736(7)
_cell_measurement_reflns_used 4523
_cell_measurement_temperature 100.3(7)
_cell_measurement_theta_max 70.224
_cell_measurement_theta_min 4.861
_cell_volume 768.56(7)
_computing_cell_refinement
;
        CrysAlisPro, Agilent Technologies,
        Version 1.171.37.34 (release 22-05-2014 CrysAlis171 .NET)
        (compiled May 22 2014,16:03:01)
;
_computing_data_collection
;
        CrysAlisPro, Agilent Technologies,
        Version 1.171.37.34 (release 22-05-2014 CrysAlis171 .NET)
        (compiled May 22 2014,16:03:01)
;
_computing_data_reduction
;
        CrysAlisPro, Agilent Technologies,
        Version 1.171.37.34 (release 22-05-2014 CrysAlis171 .NET)
        (compiled May 22 2014,16:03:01)
;
_computing_structure_refinement 'SHELXL-97 (Sheldrick, 1997)'
_computing_structure_solution 'SHELXS-97 (Sheldrick, 1990)'
_diffrn_ambient_temperature 100.3(7)
_diffrn_detector 'CCD plate'
_diffrn_detector_area_resol_mean 10.2673
_diffrn_measured_fraction_theta_full 1
_diffrn_measured_fraction_theta_max 0.986
_diffrn_measurement_device 'four-circle diffractometer'
_diffrn_measurement_device_type 'Xcalibur, Ruby, Gemini'
_diffrn_measurement_method '\w scans'
_diffrn_orient_matrix_UB_11 -0.0740446
_diffrn_orient_matrix_UB_12 0.018319
_diffrn_orient_matrix_UB_13 0.1015347
_diffrn_orient_matrix_UB_21 -0.219956
_diffrn_orient_matrix_UB_22 0.1304198
_diffrn_orient_matrix_UB_23 -0.0201538
_diffrn_orient_matrix_UB_31 -0.1630179
_diffrn_orient_matrix_UB_32 -0.1074356
_diffrn_orient_matrix_UB_33 0.0037873
_diffrn_radiation_monochromator graphite
_diffrn_radiation_probe x-ray
_diffrn_radiation_type CuK\a
_diffrn_radiation_wavelength 1.5418
_diffrn_reflns_av_R_equivalents 0.0434
_diffrn_reflns_av_unetI/netI 0.0331
_diffrn_reflns_limit_h_max 6
_diffrn_reflns_limit_h_min -6
_diffrn_reflns_limit_k_max 10
_diffrn_reflns_limit_k_min -11
_diffrn_reflns_limit_l_max 18
_diffrn_reflns_limit_l_min -18
_diffrn_reflns_number 11233
_diffrn_reflns_theta_full 67.5
_diffrn_reflns_theta_max 70.68
_diffrn_reflns_theta_min 4.88
_diffrn_source 'Enhance (Cu) X-ray Source'
_exptl_absorpt_coefficient_mu 2.014
_exptl_absorpt_correction_T_max 0.903
_exptl_absorpt_correction_T_min 0.860
_exptl_absorpt_correction_type multi-scan
_exptl_absorpt_process_details
;
        CrysAlisPro, Agilent Technologies,
        Version 1.171.37.34 (release 22-05-2014 CrysAlis171 .NET)
        (compiled May 22 2014,16:03:01)
        Empirical absorption correction using spherical harmonics,
 implemented in SCALE3 ABSPACK scaling algorithm.
;
_exptl_crystal_colour colourless
_exptl_crystal_density_diffrn 1.371
_exptl_crystal_density_method 'not measured'
_exptl_crystal_description prism
_exptl_crystal_F_000 332
_exptl_crystal_size_max 0.4616
_exptl_crystal_size_mid 0.0622
_exptl_crystal_size_min 0.0508
_refine_diff_density_max 0.815
_refine_diff_density_min -0.326
_refine_diff_density_rms 0.072
_refine_ls_extinction_method none
_refine_ls_goodness_of_fit_ref 1.041
_refine_ls_hydrogen_treatment constr
_refine_ls_matrix_type full
_refine_ls_number_parameters 199
_refine_ls_number_reflns 2900
_refine_ls_number_restraints 0
_refine_ls_restrained_S_all 1.041
_refine_ls_R_factor_all 0.0581
_refine_ls_R_factor_gt 0.0518
_refine_ls_shift/su_max 0
_refine_ls_shift/su_mean 0
_refine_ls_structure_factor_coef Fsqd
_refine_ls_weighting_details 'calc w=1/[\s^2^(Fo^2^)+(0.0818P)^2^+0.5926P] where P=(Fo^2^+2Fc^2^)/3'
_refine_ls_weighting_scheme calc
_refine_ls_wR_factor_gt 0.1363
_refine_ls_wR_factor_ref 0.143
_reflns_number_gt 2544
_reflns_number_total 2940
_reflns_threshold_expression >2sigma(I)
_cod_data_source_file suppl_ncrs-2015-0123_suppl.cif
_cod_data_source_block gh3
_cod_database_code 8106851

loop_
_symmetry_equiv_pos_as_xyz
'x, y, z'
'-x, -y, -z'

loop_
_atom_site_label
_atom_site_type_symbol
_atom_site_fract_x
_atom_site_fract_y
_atom_site_fract_z
_atom_site_U_iso_or_equiv
_atom_site_adp_type
_atom_site_occupancy
_atom_site_symmetry_multiplicity
_atom_site_calc_flag
_atom_site_refinement_flags
_atom_site_disorder_assembly
_atom_site_disorder_group
S1 S 0.21696(10) 0.90545(6) 0.56345(4) 0.0243(2) Uani 1 1 d . . .
O1 O 0.7895(3) 0.41705(16) 0.53970(11) 0.0228(4) Uani 1 1 d . . .
N1 N 0.5314(3) 0.64598(19) 0.56193(13) 0.0215(4) Uani 1 1 d . . .
H1 H 0.4381 0.6334 0.5251 0.026 Uiso 1 1 calc R . .
F1 F -0.3080(3) 1.16977(19) 0.95941(10) 0.0444(4) Uani 1 1 d . . .
N2 N 0.5880(3) 0.8033(2) 0.66373(13) 0.0223(4) Uani 1 1 d . . .
N3 N 1.2865(4) 0.3801(2) 0.66998(15) 0.0290(5) Uani 1 1 d . . .
C5 C 1.1004(4) 0.4611(2) 0.65924(15) 0.0227(5) Uani 1 1 d . . .
C3 C 0.8740(4) 0.5667(2) 0.64255(15) 0.0210(5) Uani 1 1 d . . .
C1 C 0.4714(4) 0.7753(2) 0.60206(15) 0.0213(5) Uani 1 1 d . . .
C2 C 0.7375(4) 0.5334(2) 0.57811(15) 0.0210(5) Uani 1 1 d . . .
C4 C 0.7908(4) 0.6957(2) 0.68615(15) 0.0218(5) Uani 1 1 d . . .
C13 C -0.3059(4) 1.1861(3) 0.80251(17) 0.0288(5) Uani 1 1 d . . .
H13 H -0.4737 1.2318 0.8092 0.035 Uiso 1 1 calc R . .
C12 C -0.1764(4) 1.1600(2) 0.71830(16) 0.0254(5) Uani 1 1 d . . .
H12 H -0.2578 1.1887 0.6676 0.03 Uiso 1 1 calc R . .
C6 C 0.9050(4) 0.7245(2) 0.76329(16) 0.0250(5) Uani 1 1 d . . .
H6A H 0.9096 0.8271 0.7583 0.03 Uiso 1 1 calc R . .
H6B H 1.0731 0.6639 0.7605 0.03 Uiso 1 1 calc R . .
C11 C 0.0752(4) 1.0910(2) 0.70827(16) 0.0230(5) Uani 1 1 d . . .
C16 C 0.1945(4) 1.0486(2) 0.78487(17) 0.0265(5) Uani 1 1 d . . .
H16 H 0.362 1.0019 0.7788 0.032 Uiso 1 1 calc R . .
C14 C -0.1813(5) 1.1430(3) 0.87631(17) 0.0313(5) Uani 1 1 d . . .
C10 C 0.2172(4) 1.0720(2) 0.61608(16) 0.0245(5) Uani 1 1 d . . .
H10A H 0.3864 1.0708 0.6198 0.029 Uiso 1 1 calc R . .
H10B H 0.1497 1.1572 0.5771 0.029 Uiso 1 1 calc R . .
C15 C 0.0678(5) 1.0750(3) 0.86942(17) 0.0313(5) Uani 1 1 d . . .
H15 H 0.1479 1.0477 0.9204 0.038 Uiso 1 1 calc R . .
C7 C 0.7607(5) 0.6908(3) 0.85527(18) 0.0384(6) Uani 1 1 d . . .
H7 H 0.5987 0.762 0.8599 0.046 Uiso 1 1 calc R . .
C9 C 0.8953(6) 0.7153(4) 0.93009(19) 0.0461(7) Uani 1 1 d . . .
H9A H 0.917 0.8135 0.9222 0.069 Uiso 1 1 calc R . .
H9B H 1.0533 0.6451 0.928 0.069 Uiso 1 1 calc R . .
H9C H 0.8003 0.703 0.9872 0.069 Uiso 1 1 calc R . .
C8 C 0.7207(7) 0.5384(4) 0.8661(2) 0.0558(9) Uani 1 1 d . . .
H8A H 0.6347 0.5257 0.8186 0.084 Uiso 1 1 calc R . .
H8B H 0.6248 0.5259 0.9231 0.084 Uiso 1 1 calc R . .
H8C H 0.8769 0.4663 0.8637 0.084 Uiso 1 1 calc R . .

loop_
_atom_site_aniso_label
_atom_site_aniso_U_11
_atom_site_aniso_U_22
_atom_site_aniso_U_33
_atom_site_aniso_U_23
_atom_site_aniso_U_13
_atom_site_aniso_U_12
S1 0.0213(3) 0.0169(3) 0.0320(3) -0.0033(2) -0.0085(2) 0.0027(2)
O1 0.0205(8) 0.0153(7) 0.0312(8) -0.0036(6) -0.0056(6) -0.0002(6)
N1 0.0189(9) 0.0167(9) 0.0284(10) -0.0031(7) -0.0077(7) -0.0004(7)
F1 0.0371(9) 0.0537(10) 0.0331(8) -0.0048(7) 0.0015(6) 0.0011(7)
N2 0.0197(9) 0.0167(9) 0.0287(10) -0.0022(7) -0.0038(7) -0.0010(7)
N3 0.0237(10) 0.0212(10) 0.0404(12) -0.0001(8) -0.0078(8) -0.0016(8)
C5 0.0232(11) 0.0165(10) 0.0281(11) -0.0013(8) -0.0045(9) -0.0039(9)
C3 0.0181(10) 0.0165(10) 0.0267(11) 0.0001(8) -0.0046(8) -0.0012(8)
C1 0.0183(10) 0.0165(10) 0.0272(11) -0.0015(8) -0.0014(8) -0.0022(8)
C2 0.0171(10) 0.0163(10) 0.0273(11) 0.0010(8) -0.0019(8) -0.0021(8)
C4 0.0187(10) 0.0173(10) 0.0274(11) 0.0011(8) -0.0017(8) -0.0030(8)
C13 0.0204(11) 0.0237(12) 0.0397(14) -0.0040(10) -0.0031(10) -0.0007(9)
C12 0.0234(11) 0.0173(10) 0.0350(13) 0.0000(9) -0.0091(9) -0.0023(9)
C6 0.0223(11) 0.0178(10) 0.0342(12) -0.0009(9) -0.0075(9) -0.0021(8)
C11 0.0227(11) 0.0130(10) 0.0330(12) -0.0024(8) -0.0049(9) -0.0029(8)
C16 0.0209(11) 0.0193(11) 0.0379(13) -0.0032(9) -0.0070(9) -0.0005(9)
C14 0.0313(13) 0.0286(12) 0.0312(13) -0.0039(10) -0.0002(10) -0.0043(10)
C10 0.0237(11) 0.0145(10) 0.0333(12) -0.0002(9) -0.0059(9) -0.0007(8)
C15 0.0308(13) 0.0266(12) 0.0350(13) -0.0028(10) -0.0114(10) -0.0009(10)
C7 0.0420(15) 0.0421(15) 0.0331(14) -0.0008(11) -0.0080(11) -0.0133(12)
C9 0.0619(19) 0.0497(17) 0.0334(15) 0.0023(12) -0.0139(13) -0.0232(15)
C8 0.078(2) 0.060(2) 0.0386(16) 0.0020(14) -0.0035(15) -0.0372(19)

loop_
_atom_type_symbol
_atom_type_description
_atom_type_scat_dispersion_real
_atom_type_scat_dispersion_imag
_atom_type_scat_source
C C 0.0181 0.0091 'International Tables Vol C Tables 4.2.6.8 and 6.1.1.4'
H H 0 0 'International Tables Vol C Tables 4.2.6.8 and 6.1.1.4'
N N 0.0311 0.018 'International Tables Vol C Tables 4.2.6.8 and 6.1.1.4'
O O 0.0492 0.0322 'International Tables Vol C Tables 4.2.6.8 and 6.1.1.4'
F F 0.0727 0.0534 'International Tables Vol C Tables 4.2.6.8 and 6.1.1.4'
S S 0.3331 0.5567 'International Tables Vol C Tables 4.2.6.8 and 6.1.1.4'

loop_
_geom_angle_atom_site_label_1
_geom_angle_atom_site_label_2
_geom_angle_atom_site_label_3
_geom_angle
_geom_angle_site_symmetry_1
_geom_angle_site_symmetry_3
C1 S1 C10 102.31(10) . .
C1 N1 C2 122.39(19) . .
C1 N2 C4 117.07(19) . .
N3 C5 C3 177.1(2) . .
C4 C3 C5 121.4(2) . .
C4 C3 C2 121.07(19) . .
C5 C3 C2 117.51(19) . .
N2 C1 N1 124.42(19) . .
N2 C1 S1 122.02(16) . .
N1 C1 S1 113.56(16) . .
O1 C2 N1 121.0(2) . .
O1 C2 C3 125.67(19) . .
N1 C2 C3 113.30(19) . .
N2 C4 C3 121.4(2) . .
N2 C4 C6 115.74(19) . .
C3 C4 C6 122.78(19) . .
C14 C13 C12 118.5(2) . .
C13 C12 C11 120.7(2) . .
C4 C6 C7 112.0(2) . .
C16 C11 C12 118.9(2) . .
C16 C11 C10 120.8(2) . .
C12 C11 C10 120.2(2) . .
C15 C16 C11 120.9(2) . .
F1 C14 C13 118.7(2) . .
F1 C14 C15 118.7(2) . .
C13 C14 C15 122.6(2) . .
C11 C10 S1 115.55(16) . .
C16 C15 C14 118.2(2) . .
C8 C7 C9 110.9(3) . .
C8 C7 C6 113.5(2) . .
C9 C7 C6 108.8(2) . .

loop_
_geom_bond_atom_site_label_1
_geom_bond_atom_site_label_2
_geom_bond_distance
_geom_bond_site_symmetry_2
S1 C1 1.755(2) .
S1 C10 1.833(2) .
O1 C2 1.238(3) .
N1 C1 1.356(3) .
N1 C2 1.385(3) .
F1 C14 1.360(3) .
N2 C1 1.305(3) .
N2 C4 1.373(3) .
N3 C5 1.148(3) .
C5 C3 1.437(3) .
C3 C4 1.378(3) .
C3 C2 1.437(3) .
C4 C6 1.495(3) .
C13 C14 1.374(4) .
C13 C12 1.379(3) .
C12 C11 1.395(3) .
C6 C7 1.552(4) .
C11 C16 1.394(3) .
C11 C10 1.502(3) .
C16 C15 1.379(4) .
C14 C15 1.381(4) .
C7 C8 1.506(4) .
C7 C9 1.523(4) .

loop_
_geom_torsion_atom_site_label_1
_geom_torsion_atom_site_label_2
_geom_torsion_atom_site_label_3
_geom_torsion_atom_site_label_4
_geom_torsion
_geom_torsion_site_symmetry_1
_geom_torsion_site_symmetry_2
_geom_torsion_site_symmetry_3
_geom_torsion_site_symmetry_4
C4 N2 C1 N1 2.8(3) . . . .
C4 N2 C1 S1 -177.34(16) . . . .
C2 N1 C1 N2 -5.1(3) . . . .
C2 N1 C1 S1 175.01(16) . . . .
C10 S1 C1 N2 8.8(2) . . . .
C10 S1 C1 N1 -171.33(16) . . . .
C1 N1 C2 O1 -179.1(2) . . . .
C1 N1 C2 C3 1.5(3) . . . .
C4 C3 C2 O1 -175.4(2) . . . .
C5 C3 C2 O1 4.9(3) . . . .
C4 C3 C2 N1 3.9(3) . . . .
C5 C3 C2 N1 -175.76(19) . . . .
C1 N2 C4 C3 2.8(3) . . . .
C1 N2 C4 C6 -174.02(19) . . . .
C5 C3 C4 N2 173.3(2) . . . .
C2 C3 C4 N2 -6.3(3) . . . .
C5 C3 C4 C6 -10.0(3) . . . .
C2 C3 C4 C6 170.4(2) . . . .
C14 C13 C12 C11 0.2(4) . . . .
N2 C4 C6 C7 79.1(3) . . . .
C3 C4 C6 C7 -97.7(3) . . . .
C13 C12 C11 C16 0.0(3) . . . .
C13 C12 C11 C10 -176.1(2) . . . .
C12 C11 C16 C15 -0.5(3) . . . .
C10 C11 C16 C15 175.6(2) . . . .
C12 C13 C14 F1 179.4(2) . . . .
C12 C13 C14 C15 0.1(4) . . . .
C16 C11 C10 S1 97.2(2) . . . .
C12 C11 C10 S1 -86.7(2) . . . .
C1 S1 C10 C11 -88.43(18) . . . .
C11 C16 C15 C14 0.8(4) . . . .
F1 C14 C15 C16 -179.9(2) . . . .
C13 C14 C15 C16 -0.6(4) . . . .
C4 C6 C7 C8 53.1(3) . . . .
C4 C6 C7 C9 177.2(2) . . . .
